data_2013367
loop_
_publ_author_name
'Pickin, Kerry A.'
'Day, Cynthia S.'
'Wright, Marcus W.'
'Welker, Mark E.'

_publ_section_title
;<i>trans</i>-Bis(dimethylglyoximato-\k^2^<i>N</i>,<i>N</i>')(1-hexenyl)(pyridine-\k<i>N</i>)cobalt(III):
 a cobaloxime-substituted terminal alkene that rapidly isomerizes to a
 cobaloxime-substituted internal alkenyl complex
;
_journal_issue 5
_journal_name_full 'Acta Crystallographica Section C'
_journal_page_first m193
_journal_page_last m195
_journal_paper_doi 10.1107/S0108270103006899
_journal_volume 59
_journal_year 2003
_chemical_formula_iupac '[Co (C6 H11) (C4 H7 N2 O2)2 (C5 H5 N)]'
_chemical_formula_moiety 'C19 H30 Co N5 O4'
_chemical_formula_sum 'C19 H30 Co N5 O4'
_chemical_formula_weight 451.41
_chemical_name_systematic
;
 ?
;
_space_group_IT_number 7
_symmetry_cell_setting monoclinic
_symmetry_space_group_name_Hall 'P -2yac'
_symmetry_space_group_name_H-M 'P 1 n 1'
_atom_sites_solution_hydrogens geom
_atom_sites_solution_primary direct
_atom_sites_solution_secondary difmap
_audit_creation_method SHELXTL-PC
_cell_angle_alpha 90.00
_cell_angle_beta 93.721(18)
_cell_angle_gamma 90.00
_cell_formula_units_Z 2
_cell_length_a 8.268(3)
_cell_length_b 11.757(3)
_cell_length_c 11.0253(19)
_cell_measurement_reflns_used 39
_cell_measurement_temperature 228(2)
_cell_measurement_theta_max 12.03
_cell_measurement_theta_min 3.03
_cell_volume 1069.5(5)
_computing_cell_refinement XSCANS
_computing_data_collection 'XSCANS (Siemens, 1996)'
_computing_data_reduction 'Bruker SHELXTL-NT (Bruker, 2001)'
_computing_molecular_graphics 'Bruker SHELXTL-NT'
_computing_publication_material 'Bruker SHELXTL-NT'
_computing_structure_refinement 'Bruker SHELXTL-NT'
_computing_structure_solution 'Bruker SHELXTL-NT'
_diffrn_ambient_temperature 228(2)
_diffrn_measured_fraction_theta_full 0.998
_diffrn_measured_fraction_theta_max 0.998
_diffrn_measurement_device_type 'Bruker P4'
_diffrn_measurement_method '\w scans'
_diffrn_radiation_monochromator graphite
_diffrn_radiation_source 'normal-focus sealed tube'
_diffrn_radiation_type MoK\a
_diffrn_radiation_wavelength 0.71073
_diffrn_reflns_av_R_equivalents 0.0344
_diffrn_reflns_av_sigmaI/netI 0.0392
_diffrn_reflns_limit_h_max 10
_diffrn_reflns_limit_h_min -1
_diffrn_reflns_limit_k_max 1
_diffrn_reflns_limit_k_min -15
_diffrn_reflns_limit_l_max 14
_diffrn_reflns_limit_l_min -14
_diffrn_reflns_number 3254
_diffrn_reflns_theta_full 27.50
_diffrn_reflns_theta_max 27.50
_diffrn_reflns_theta_min 2.54
_diffrn_standards_decay_% 0
_diffrn_standards_interval_count 197
_diffrn_standards_number 3
_exptl_absorpt_coefficient_mu 0.837
_exptl_absorpt_correction_T_max 0.1869
_exptl_absorpt_correction_T_min 0.1513
_exptl_absorpt_correction_type \y-scan
_exptl_absorpt_process_details 'North et al, 1968'
_exptl_crystal_colour orange
_exptl_crystal_density_diffrn 1.402
_exptl_crystal_density_method 'not measured'
_exptl_crystal_description chunk
_exptl_crystal_F_000 476
_exptl_crystal_size_max 0.45
_exptl_crystal_size_mid 0.24
_exptl_crystal_size_min 0.18
_refine_diff_density_max 0.650
_refine_diff_density_min -0.242
_refine_ls_abs_structure_details 'Flack (1983)'
_refine_ls_abs_structure_Flack 0.09(2)
_refine_ls_extinction_method none
_refine_ls_goodness_of_fit_ref 1.048
_refine_ls_hydrogen_treatment mixed
_refine_ls_matrix_type full
_refine_ls_number_parameters 278
_refine_ls_number_reflns 2971
_refine_ls_number_restraints 2
_refine_ls_restrained_S_all 1.047
_refine_ls_R_factor_all 0.0502
_refine_ls_R_factor_gt 0.0420
_refine_ls_shift/su_max 0.000
_refine_ls_shift/su_mean 0.000
_refine_ls_structure_factor_coef Fsqd
_refine_ls_weighting_details 'calc w = 1/[\s^2^(Fo^2^)+(0.065P)^2^+0.1117P] where P = (Fo^2^+2Fc^2^)/3'
_refine_ls_weighting_scheme calc
_refine_ls_wR_factor_gt 0.1007
_refine_ls_wR_factor_ref 0.1058
_reflns_number_gt 2660
_reflns_number_total 2971
_reflns_threshold_expression I>2\s(I)
_cod_data_source_file sk1631.cif
_cod_data_source_block III
_cod_depositor_comments
;
The following automatic conversions were performed:
'_symmetry_cell_setting' value 'Monoclinic' changed to 'monoclinic'
according to '/home/saulius/struct/CIF-dictionaries/cif_core.dic'
dictionary named 'cif_core.dic' version 2.4.1 from 2010-06-29.

Automatic conversion script
Id: cif_fix_enum 1527 2010-12-29 10:47:43Z saulius 

The following automatic conversions were performed:

'_symmetry_cell_setting' value 'Monoclinic' changed to 'monoclinic'
according to /home/saulius/struct/CIF-dictionaries/cif_core.dic
dictionary named 'cif_core.dic' version 2.4.1 from 2010-06-29.

Automatic conversion script
Id: cif_fix_values 1715 2011-07-08 13:25:40Z adriana 
;
_cod_original_cell_volume 1069.5(4)
_cod_original_sg_symbol_H-M 'P n'
_cod_database_code 2013367
_cod_database_fobs_code 2013367

loop_
_symmetry_equiv_pos_as_xyz
'x, y, z'
'x+1/2, -y, z+1/2'

loop_
_atom_site_label
_atom_site_fract_x
_atom_site_fract_y
_atom_site_fract_z
_atom_site_U_iso_or_equiv
_atom_site_adp_type
_atom_site_calc_flag
_atom_site_refinement_flags
_atom_site_occupancy
_atom_site_disorder_assembly
_atom_site_disorder_group
_atom_site_type_symbol
Co1 0.26605(9) 0.23452(4) 0.28328(7) 0.02091(14) Uani d . 1 . . Co
O1 0.1761(6) 0.0104(3) 0.3474(3) 0.0387(10) Uani d . 1 . . O
O2 0.1011(6) 0.4426(3) 0.3195(3) 0.0368(10) Uani d . 1 . . O
O3 0.3598(6) 0.4588(3) 0.2159(4) 0.0390(10) Uani d . 1 . . O
H3O 0.263(11) 0.461(6) 0.251(6) 0.07(3) Uiso d . 1 . . H
O4 0.4415(6) 0.0283(3) 0.2550(4) 0.0417(10) Uani d . 1 . . O
H4O 0.358(7) 0.018(4) 0.279(5) 0.020(14) Uiso d . 1 . . H
N1 0.1340(6) 0.1222(4) 0.3453(4) 0.0270(11) Uani d . 1 . . N
N2 0.0984(6) 0.3290(4) 0.3309(4) 0.0262(10) Uani d . 1 . . N
N3 0.3960(6) 0.3468(4) 0.2167(4) 0.0278(11) Uani d . 1 . . N
N4 0.4370(6) 0.1398(4) 0.2348(4) 0.0277(11) Uani d . 1 . . N
N5 0.3841(6) 0.2545(3) 0.4553(4) 0.0241(10) Uani d . 1 . . N
C1 -0.0014(8) 0.1559(5) 0.3877(5) 0.0324(13) Uani d . 1 . . C
C2 -0.0216(7) 0.2788(5) 0.3780(4) 0.0321(13) Uani d . 1 . . C
C3 0.5241(7) 0.3126(6) 0.1654(4) 0.0336(13) Uani d . 1 . . C
C4 0.5483(7) 0.1910(6) 0.1767(5) 0.0323(13) Uani d . 1 . . C
C5 -0.1183(9) 0.0761(6) 0.4390(5) 0.0531(19) Uani d . 1 . . C
H5A -0.0765 -0.0009 0.4357 0.080 Uiso calc R 1 . . H
H5B -0.2214 0.0805 0.3919 0.080 Uiso calc R 1 . . H
H5C -0.1334 0.0964 0.5228 0.080 Uiso calc R 1 . . H
C6 -0.1647(8) 0.3395(6) 0.4217(5) 0.0520(17) Uani d . 1 . . C
H6A -0.1542 0.4204 0.4068 0.078 Uiso calc R 1 . . H
H6B -0.1707 0.3264 0.5081 0.078 Uiso calc R 1 . . H
H6C -0.2626 0.3114 0.3785 0.078 Uiso calc R 1 . . H
C7 0.6314(9) 0.3922(6) 0.1004(6) 0.0590(19) Uani d . 1 . . C
H7A 0.5899 0.4691 0.1051 0.089 Uiso calc R 1 . . H
H7B 0.6329 0.3697 0.0158 0.089 Uiso calc R 1 . . H
H7C 0.7405 0.3891 0.1382 0.089 Uiso calc R 1 . . H
C8 0.6881(8) 0.1285(6) 0.1277(6) 0.0500(17) Uani d . 1 . . C
H8A 0.6793 0.0481 0.1457 0.075 Uiso calc R 1 . . H
H8B 0.7890 0.1579 0.1653 0.075 Uiso calc R 1 . . H
H8C 0.6866 0.1392 0.0404 0.075 Uiso calc R 1 . . H
C9 0.1361(8) 0.1106(5) 0.0733(5) 0.0369(12) Uani d . 1 . . C
H9A 0.079(8) 0.107(5) -0.012(5) 0.049(17) Uiso d . 1 . . H
H9B 0.171(7) 0.041(4) 0.111(4) 0.027(13) Uiso d . 1 . . H
C10 0.1523(7) 0.2142(4) 0.1196(5) 0.0260(11) Uani d . 1 . . C
C11 0.0870(7) 0.3174(4) 0.0566(4) 0.0326(12) Uani d . 1 . . C
H11A 0.1749 0.3731 0.0549 0.039 Uiso calc R 1 . . H
H11B 0.0040 0.3500 0.1058 0.039 Uiso calc R 1 . . H
C12 0.0116(7) 0.3030(5) -0.0752(4) 0.0352(12) Uani d . 1 . . C
H12A -0.0595 0.2362 -0.0783 0.042 Uiso calc R 1 . . H
H12B -0.0554 0.3697 -0.0965 0.042 Uiso calc R 1 . . H
C13 0.1364(7) 0.2890(5) -0.1689(4) 0.0467(15) Uani d . 1 . . C
H13A 0.2015 0.3585 -0.1719 0.056 Uiso calc R 1 . . H
H13B 0.2093 0.2261 -0.1449 0.056 Uiso calc R 1 . . H
C14 0.0563(9) 0.2653(5) -0.2939(5) 0.0547(16) Uani d . 1 . . C
H14A 0.1388 0.2568 -0.3519 0.082 Uiso calc R 1 . . H
H14B -0.0146 0.3282 -0.3184 0.082 Uiso calc R 1 . . H
H14C -0.0067 0.1959 -0.2915 0.082 Uiso calc R 1 . . H
C15 0.4282(7) 0.1650(4) 0.5247(4) 0.0363(12) Uani d . 1 . . C
H15A 0.4096 0.0916 0.4929 0.044 Uiso calc R 1 . . H
C16 0.4991(8) 0.1753(5) 0.6400(5) 0.0465(14) Uani d . 1 . . C
H16A 0.5296 0.1101 0.6854 0.056 Uiso calc R 1 . . H
C17 0.5250(8) 0.2813(5) 0.6882(5) 0.0465(15) Uani d . 1 . . C
H17A 0.5719 0.2906 0.7676 0.056 Uiso calc R 1 . . H
C18 0.4802(8) 0.3744(5) 0.6172(5) 0.0441(13) Uani d . 1 . . C
H18A 0.4974 0.4484 0.6475 0.053 Uiso calc R 1 . . H
C19 0.4112(7) 0.3583(4) 0.5030(5) 0.0322(12) Uani d . 1 . . C
H19A 0.3812 0.4223 0.4558 0.039 Uiso calc R 1 . . H

loop_
_atom_site_aniso_label
_atom_site_aniso_U_11
_atom_site_aniso_U_22
_atom_site_aniso_U_33
_atom_site_aniso_U_12
_atom_site_aniso_U_13
_atom_site_aniso_U_23
Co1 0.0224(2) 0.0222(2) 0.0184(2) -0.0006(4) 0.00348(16) -0.0002(3)
O1 0.058(3) 0.0241(17) 0.0341(19) -0.0064(18) 0.004(2) 0.0034(14)
O2 0.051(3) 0.0305(19) 0.0283(17) 0.0132(19) -0.0001(18) -0.0032(14)
O3 0.052(3) 0.0228(18) 0.042(2) -0.0070(19) 0.001(2) 0.0050(14)
O4 0.047(3) 0.029(2) 0.049(2) 0.0070(19) 0.003(2) -0.0085(17)
N1 0.034(3) 0.028(2) 0.0191(19) -0.0042(19) -0.0022(19) 0.0011(16)
N2 0.028(3) 0.032(2) 0.0192(18) 0.0082(19) 0.0024(18) 0.0022(15)
N3 0.030(3) 0.031(2) 0.022(2) -0.0022(18) 0.0031(19) 0.0003(15)
N4 0.029(3) 0.027(2) 0.026(2) 0.0047(19) -0.002(2) -0.0044(16)
N5 0.023(2) 0.029(2) 0.0198(19) 0.0026(18) 0.0023(17) 0.0000(16)
C1 0.033(3) 0.042(3) 0.022(2) -0.008(2) 0.003(2) 0.002(2)
C2 0.026(3) 0.051(4) 0.019(2) 0.005(3) 0.001(2) 0.001(2)
C3 0.026(3) 0.050(4) 0.025(3) -0.007(3) 0.005(2) 0.003(2)
C4 0.020(3) 0.051(4) 0.027(2) 0.003(3) 0.003(2) -0.009(2)
C5 0.044(4) 0.085(5) 0.032(3) -0.018(4) 0.010(3) 0.014(3)
C6 0.034(3) 0.089(5) 0.033(3) 0.020(3) 0.003(3) -0.008(3)
C7 0.054(4) 0.066(4) 0.058(4) -0.021(3) 0.015(4) 0.016(3)
C8 0.034(3) 0.069(4) 0.048(3) 0.007(3) 0.011(3) -0.013(3)
C9 0.047(3) 0.037(3) 0.026(2) -0.002(3) -0.005(2) -0.004(2)
C10 0.023(3) 0.032(3) 0.023(2) 0.000(2) 0.003(2) -0.001(2)
C11 0.041(3) 0.034(3) 0.022(2) 0.004(2) 0.001(2) -0.0015(19)
C12 0.040(3) 0.041(3) 0.024(2) 0.001(2) -0.005(2) -0.004(2)
C13 0.051(4) 0.060(4) 0.029(2) -0.005(3) 0.006(3) 0.004(2)
C14 0.075(4) 0.064(4) 0.026(2) -0.003(4) 0.009(3) -0.002(2)
C15 0.046(3) 0.034(3) 0.029(2) 0.009(2) -0.002(2) 0.000(2)
C16 0.059(4) 0.049(3) 0.029(2) 0.017(3) -0.010(3) 0.002(2)
C17 0.051(3) 0.057(4) 0.029(2) 0.005(3) -0.015(3) -0.010(3)
C18 0.053(4) 0.041(3) 0.037(3) -0.009(3) 0.000(3) -0.010(2)
C19 0.035(3) 0.026(3) 0.035(3) -0.001(2) -0.002(2) -0.003(2)

loop_
_atom_type_symbol
_atom_type_description
_atom_type_scat_dispersion_real
_atom_type_scat_dispersion_imag
_atom_type_scat_source
C C 0.0033 0.0016 'International Tables Vol C Tables 4.2.6.8 and 6.1.1.4'
H H 0.0000 0.0000 'International Tables Vol C Tables 4.2.6.8 and 6.1.1.4'
N N 0.0061 0.0033 'International Tables Vol C Tables 4.2.6.8 and 6.1.1.4'
O O 0.0106 0.0060 'International Tables Vol C Tables 4.2.6.8 and 6.1.1.4'
Co Co 0.3494 0.9721 'International Tables Vol C Tables 4.2.6.8 and 6.1.1.4'

loop_
_geom_angle_atom_site_label_1
_geom_angle_atom_site_label_2
_geom_angle_atom_site_label_3
_geom_angle
_geom_angle_publ_flag
N1 Co1 N2 81.7(2) yes
N1 Co1 N3 178.4(2) yes
N2 Co1 N3 98.31(19) yes
N1 Co1 N4 98.70(19) yes
N2 Co1 N4 179.6(2) yes
N3 Co1 N4 81.3(2) yes
N1 Co1 C10 89.7(2) yes
N2 Co1 C10 90.6(2) yes
N3 Co1 C10 88.8(2) yes
N4 Co1 C10 89.5(2) yes
N1 Co1 N5 89.82(18) yes
N2 Co1 N5 89.40(18) yes
N3 Co1 N5 91.74(19) yes
N4 Co1 N5 90.50(19) yes
C10 Co1 N5 179.5(2) yes
N3 O3 H3O 103(4) no
N4 O4 H4O 102(4) no
C1 N1 O1 120.9(5) no
C1 N1 Co1 116.9(4) no
O1 N1 Co1 122.3(4) no
C2 N2 O2 120.7(5) no
C2 N2 Co1 116.3(4) no
O2 N2 Co1 123.0(4) no
C3 N3 O3 119.1(5) no
C3 N3 Co1 117.1(4) no
O3 N3 Co1 123.8(4) no
C4 N4 O4 121.6(5) no
C4 N4 Co1 115.4(4) no
O4 N4 Co1 122.9(4) no
C15 N5 C19 117.3(4) no
C15 N5 Co1 121.7(4) no
C19 N5 Co1 121.0(3) no
N1 C1 C2 111.9(5) no
N1 C1 C5 122.7(6) no
C2 C1 C5 125.5(6) no
N2 C2 C1 113.2(5) no
N2 C2 C6 124.0(6) no
C1 C2 C6 122.8(6) no
N3 C3 C4 112.4(5) no
N3 C3 C7 122.6(6) no
C4 C3 C7 125.0(5) no
N4 C4 C3 113.6(5) no
N4 C4 C8 122.5(6) no
C3 C4 C8 123.9(5) no
C1 C5 H5A 109.5 no
C1 C5 H5B 109.5 no
H5A C5 H5B 109.5 no
C1 C5 H5C 109.5 no
H5A C5 H5C 109.5 no
H5B C5 H5C 109.5 no
C2 C6 H6A 109.5 no
C2 C6 H6B 109.5 no
H6A C6 H6B 109.5 no
C2 C6 H6C 109.5 no
H6A C6 H6C 109.5 no
H6B C6 H6C 109.5 no
C3 C7 H7A 109.5 no
C3 C7 H7B 109.5 no
H7A C7 H7B 109.5 no
C3 C7 H7C 109.5 no
H7A C7 H7C 109.5 no
H7B C7 H7C 109.5 no
C4 C8 H8A 109.5 no
C4 C8 H8B 109.5 no
H8A C8 H8B 109.5 no
C4 C8 H8C 109.5 no
H8A C8 H8C 109.5 no
H8B C8 H8C 109.5 no
C10 C9 H9A 115(3) no
C10 C9 H9B 127(3) no
H9A C9 H9B 119(4) no
C9 C10 C11 123.2(5) yes
C9 C10 Co1 119.3(4) yes
C11 C10 Co1 117.5(4) yes
C10 C11 C12 117.5(4) no
C10 C11 H11A 107.9 no
C12 C11 H11A 107.9 no
C10 C11 H11B 107.9 no
C12 C11 H11B 107.9 no
H11A C11 H11B 107.2 no
C13 C12 C11 113.6(5) no
C13 C12 H12A 108.8 no
C11 C12 H12A 108.8 no
C13 C12 H12B 108.8 no
C11 C12 H12B 108.8 no
H12A C12 H12B 107.7 no
C14 C13 C12 111.3(5) no
C14 C13 H13A 109.4 no
C12 C13 H13A 109.4 no
C14 C13 H13B 109.4 no
C12 C13 H13B 109.4 no
H13A C13 H13B 108.0 no
C13 C14 H14A 109.5 no
C13 C14 H14B 109.5 no
H14A C14 H14B 109.5 no
C13 C14 H14C 109.5 no
H14A C14 H14C 109.5 no
H14B C14 H14C 109.5 no
N5 C15 C16 123.1(5) no
N5 C15 H15A 118.5 no
C16 C15 H15A 118.5 no
C17 C16 C15 119.2(5) no
C17 C16 H16A 120.4 no
C15 C16 H16A 120.4 no
C16 C17 C18 118.2(5) no
C16 C17 H17A 120.9 no
C18 C17 H17A 120.9 no
C19 C18 C17 119.6(5) no
C19 C18 H18A 120.2 no
C17 C18 H18A 120.2 no
N5 C19 C18 122.6(5) no
N5 C19 H19A 118.7 no
C18 C19 H19A 118.7 no

loop_
_geom_bond_atom_site_label_1
_geom_bond_atom_site_label_2
_geom_bond_site_symmetry_2
_geom_bond_distance
_geom_bond_publ_flag
Co1 N1 . 1.871(5) yes
Co1 N2 . 1.877(5) yes
Co1 N3 . 1.881(5) yes
Co1 N4 . 1.903(5) yes
Co1 C10 . 1.994(5) yes
Co1 N5 . 2.089(4) yes
O1 N1 . 1.360(6) yes
O2 N2 . 1.342(6) yes
O3 N3 . 1.349(6) yes
O3 H3O . 0.91(9) no
O4 N4 . 1.330(6) yes
O4 H4O . 0.77(5) no
N1 C1 . 1.303(8) yes
N2 C2 . 1.292(7) yes
N3 C3 . 1.297(7) yes
N4 C4 . 1.303(8) yes
N5 C15 . 1.338(6) yes
N5 C19 . 1.342(6) yes
C1 C2 . 1.458(8) yes
C1 C5 . 1.485(8) no
C2 C6 . 1.488(8) no
C3 C4 . 1.448(10) yes
C3 C7 . 1.503(8) no
C4 C8 . 1.499(9) no
C5 H5A . 0.9700 no
C5 H5B . 0.9700 no
C5 H5C . 0.9700 no
C6 H6A . 0.9700 no
C6 H6B . 0.9700 no
C6 H6C . 0.9700 no
C7 H7A . 0.9700 no
C7 H7B . 0.9700 no
C7 H7C . 0.9700 no
C8 H8A . 0.9700 no
C8 H8B . 0.9700 no
C8 H8C . 0.9700 no
C9 C10 . 1.324(7) yes
C9 H9A . 1.02(6) no
C9 H9B . 0.95(5) no
C10 C11 . 1.482(7) yes
C11 C12 . 1.553(6) no
C11 H11A . 0.9800 no
C11 H11B . 0.9800 no
C12 C13 . 1.516(7) no
C12 H12A . 0.9800 no
C12 H12B . 0.9800 no
C13 C14 . 1.515(7) no
C13 H13A . 0.9800 no
C13 H13B . 0.9800 no
C14 H14A . 0.9700 no
C14 H14B . 0.9700 no
C14 H14C . 0.9700 no
C15 C16 . 1.370(7) no
C15 H15A . 0.9400 no
C16 C17 . 1.366(8) no
C16 H16A . 0.9400 no
C17 C18 . 1.382(8) no
C17 H17A . 0.9400 no
C18 C19 . 1.361(7) no
C18 H18A . 0.9400 no
C19 H19A . 0.9400 no

loop_
_geom_hbond_atom_site_label_D
_geom_hbond_atom_site_label_H
_geom_hbond_atom_site_label_A
_geom_hbond_site_symmetry_A
_geom_hbond_distance_DH
_geom_hbond_distance_HA
_geom_hbond_distance_DA
_geom_hbond_angle_DHA
_geom_hbond_publ_flag
O3 H3O O2 1_555 0.91(9) 1.59(9) 2.497(7) 170(7) yes
O4 H4O O1 1_555 0.77(5) 1.73(5) 2.487(6) 172(6) yes

loop_
_geom_torsion_atom_site_label_1
_geom_torsion_atom_site_label_2
_geom_torsion_atom_site_label_3
_geom_torsion_atom_site_label_4
_geom_torsion
_geom_torsion_publ_flag
N2 Co1 N1 C1 0.8(4) no
N4 Co1 N1 C1 -179.3(4) no
C10 Co1 N1 C1 -89.9(4) no
N5 Co1 N1 C1 90.2(4) no
N2 Co1 N1 O1 -178.8(4) no
N4 Co1 N1 O1 1.1(4) no
C10 Co1 N1 O1 90.5(4) no
N5 Co1 N1 O1 -89.4(4) no
N1 Co1 N2 C2 -1.2(4) no
N3 Co1 N2 C2 177.2(4) no
C10 Co1 N2 C2 88.4(4) no
N5 Co1 N2 C2 -91.1(4) no
N1 Co1 N2 O2 177.8(4) no
N3 Co1 N2 O2 -3.8(4) no
C10 Co1 N2 O2 -92.6(4) no
N5 Co1 N2 O2 87.9(4) no
N2 Co1 N3 C3 -175.8(4) no
N4 Co1 N3 C3 4.3(4) no
C10 Co1 N3 C3 -85.4(4) no
N5 Co1 N3 C3 94.5(4) no
N2 Co1 N3 O3 1.7(4) no
N4 Co1 N3 O3 -178.2(4) no
C10 Co1 N3 O3 92.2(4) no
N5 Co1 N3 O3 -87.9(4) no
N1 Co1 N4 C4 174.5(4) no
N3 Co1 N4 C4 -3.9(4) no
C10 Co1 N4 C4 84.9(4) no
N5 Co1 N4 C4 -95.6(4) no
N1 Co1 N4 O4 -3.5(5) no
N3 Co1 N4 O4 178.1(4) no
C10 Co1 N4 O4 -93.0(4) no
N5 Co1 N4 O4 86.4(4) no
N1 Co1 N5 C15 43.4(5) no
N2 Co1 N5 C15 125.1(5) no
N3 Co1 N5 C15 -136.6(5) no
N4 Co1 N5 C15 -55.3(5) no
N1 Co1 N5 C19 -133.1(5) no
N2 Co1 N5 C19 -51.4(5) no
N3 Co1 N5 C19 46.9(5) no
N4 Co1 N5 C19 128.2(5) no
O1 N1 C1 C2 179.3(4) no
Co1 N1 C1 C2 -0.3(6) no
O1 N1 C1 C5 -0.8(8) no
Co1 N1 C1 C5 179.6(4) no
O2 N2 C2 C1 -177.7(4) no
Co1 N2 C2 C1 1.3(6) no
O2 N2 C2 C6 0.6(7) no
Co1 N2 C2 C6 179.6(4) no
N1 C1 C2 N2 -0.7(7) no
C5 C1 C2 N2 179.4(5) no
N1 C1 C2 C6 -179.0(5) no
C5 C1 C2 C6 1.1(8) no
O3 N3 C3 C4 178.5(4) no
Co1 N3 C3 C4 -3.8(6) no
O3 N3 C3 C7 -2.4(8) no
Co1 N3 C3 C7 175.2(4) no
O4 N4 C4 C3 -179.1(5) no
Co1 N4 C4 C3 2.9(6) no
O4 N4 C4 C8 0.4(8) no
Co1 N4 C4 C8 -177.6(4) no
N3 C3 C4 N4 0.5(6) no
C7 C3 C4 N4 -178.5(6) no
N3 C3 C4 C8 -179.0(5) no
C7 C3 C4 C8 2.0(8) no
N1 Co1 C10 C9 -50.7(5) no
N2 Co1 C10 C9 -132.4(5) no
N3 Co1 C10 C9 129.3(5) no
N4 Co1 C10 C9 48.0(5) no
N1 Co1 C10 C11 128.1(4) no
N2 Co1 C10 C11 46.4(4) no
N3 Co1 C10 C11 -51.9(4) no
N4 Co1 C10 C11 -133.2(4) no
C9 C10 C11 C12 -6.3(9) no
Co1 C10 C11 C12 174.9(4) no
C10 C11 C12 C13 -75.9(7) no
C11 C12 C13 C14 175.2(5) no
C19 N5 C15 C16 -0.3(9) no
Co1 N5 C15 C16 -177.0(5) no
N5 C15 C16 C17 0.9(10) no
C15 C16 C17 C18 -1.0(10) no
C16 C17 C18 C19 0.6(10) no
C15 N5 C19 C18 -0.1(9) no
Co1 N5 C19 C18 176.6(4) no
C17 C18 C19 N5 -0.1(10) no
